data_2004607
loop_
_publ_author_name
'Kruger, P. E.'
'McKee, V.'

_publ_section_title
;
 Tetrakis(triethylammonium) Hexakis(isothiocyanato-<i>N</i>)nickel(II)
;
_journal_issue 3
_journal_name_full 'Acta Crystallographica Section C'
_journal_page_first 617
_journal_page_last 619
_journal_paper_doi 10.1107/S0108270195013837
_journal_volume 52
_journal_year 1996
_chemical_formula_iupac '(C6 H16 N1)4[Ni1 (N1 C1 S1)6]'
_chemical_formula_structural '(C2 H5)3 N H)4 (Ni (N C S)6)'
_chemical_formula_sum 'C30 H64 N10 Ni S6'
_chemical_formula_weight 815.98
_chemical_name_systematic
;
Tetrakis(triethylammonium) hexakis(isothiocyanato)-nickel(II)
;
_space_group_IT_number 2
_symmetry_cell_setting triclinic
_symmetry_space_group_name_Hall '-P 1'
_symmetry_space_group_name_H-M 'P -1'
_audit_creation_method SHELXL
_cell_angle_alpha 93.64
_cell_angle_beta 93.23
_cell_angle_gamma 95.23
_cell_formula_units_Z 2
_cell_length_a 12.575(2)
_cell_length_b 13.4200(10)
_cell_length_c 13.530(2)
_cell_measurement_reflns_used 28
_cell_measurement_temperature 298(2)
_cell_measurement_theta_max 11
_cell_measurement_theta_min 8
_cell_volume 2264.7(5)
_computing_cell_refinement XSCANS
_computing_data_collection 'XSCANS (Siemens, 1992)'
_computing_data_reduction XSCANS
_computing_molecular_graphics 'SHELXTL/PC (Sheldrick, 1990a)'
_computing_publication_material SHELXL93
_computing_structure_refinement 'SHELXL93 (Sheldrick, 1993)'
_computing_structure_solution 'SHELXS86 (Sheldrick, 1990b)'
_diffrn_ambient_temperature 566(2)
_diffrn_measurement_device 'Siemens P4 four-circle'
_diffrn_measurement_method '1.2\% \w'
_diffrn_radiation_monochromator graphite
_diffrn_radiation_source 'fine-focus sealed tube'
_diffrn_radiation_type MoK\a
_diffrn_radiation_wavelength 0.71073
_diffrn_reflns_av_R_equivalents 0.0152
_diffrn_reflns_av_sigmaI/netI 0.0281
_diffrn_reflns_limit_h_max 13
_diffrn_reflns_limit_h_min 0
_diffrn_reflns_limit_k_max 15
_diffrn_reflns_limit_k_min -15
_diffrn_reflns_limit_l_max 16
_diffrn_reflns_limit_l_min -16
_diffrn_reflns_number 7301
_diffrn_reflns_theta_max 25.00
_diffrn_reflns_theta_min 2.07
_diffrn_standards_decay_% 5
_diffrn_standards_interval_count 97
_diffrn_standards_number 3
_exptl_absorpt_coefficient_mu 0.737
_exptl_absorpt_correction_T_max 0.810
_exptl_absorpt_correction_T_min 0.792
_exptl_absorpt_correction_type '\y scans (SHELXTL/PC; Sheldrick, 1990a)'
_exptl_crystal_colour green
_exptl_crystal_density_diffrn 1.197
_exptl_crystal_density_method 'not measured'
_exptl_crystal_description 'hexagonal prism'
_exptl_crystal_F_000 876
_exptl_crystal_size_max 0.65
_exptl_crystal_size_mid 0.60
_exptl_crystal_size_min 0.43
_refine_diff_density_max 0.628
_refine_diff_density_min -0.438
_refine_ls_extinction_method none
_refine_ls_goodness_of_fit_all 1.024
_refine_ls_goodness_of_fit_obs 1.047
_refine_ls_hydrogen_treatment 'H atoms riding, with N---H 0.91 and C---H 0.96--0.97\%A'
_refine_ls_matrix_type full
_refine_ls_number_parameters 439
_refine_ls_number_reflns 6893
_refine_ls_number_restraints 0
_refine_ls_restrained_S_all 1.056
_refine_ls_restrained_S_obs 1.047
_refine_ls_R_factor_all 0.0856
_refine_ls_R_factor_obs 0.0552
_refine_ls_shift/esd_max 0.132
_refine_ls_shift/esd_mean 0.003
_refine_ls_structure_factor_coef Fsqd
_refine_ls_weighting_scheme
;
calc w = 1/[\s^2^(F~o~^2^) + (0.0689P)^2^ + 2.8778P]
where P = (F~o~^2^ + 2F~c~^2^)/3
;
_refine_ls_wR_factor_all 0.1638
_refine_ls_wR_factor_obs 0.1355
_reflns_number_observed 4906
_reflns_number_total 6905
_reflns_observed_criterion >2sigma(I)
_cod_data_source_file fg1110.cif
_cod_data_source_block pk167f
_cod_depositor_comments
;
The following automatic conversions were performed:
'_symmetry_cell_setting' value 'Triclinic' changed to 'triclinic'
according to '/home/saulius/struct/CIF-dictionaries/cif_core.dic'
dictionary named 'cif_core.dic' version 2.4.1 from 2010-06-29.

Automatic conversion script
Id: cif_fix_enum 1527 2010-12-29 10:47:43Z saulius 

The following automatic conversions were performed:

'_symmetry_cell_setting' value 'Triclinic' changed to 'triclinic'
according to /home/saulius/struct/CIF-dictionaries/cif_core.dic
dictionary named 'cif_core.dic' version 2.4.1 from 2010-06-29.

Automatic conversion script
Id: cif_fix_values 1715 2011-07-08 13:25:40Z adriana 
;
_cod_database_code 2004607

loop_
_symmetry_equiv_pos_as_xyz
'x, y, z'
'-x, -y, -z'

loop_
_atom_site_aniso_label
_atom_site_aniso_U_11
_atom_site_aniso_U_22
_atom_site_aniso_U_33
_atom_site_aniso_U_12
_atom_site_aniso_U_13
_atom_site_aniso_U_23
Ni1 0.0517(5) 0.0471(4) 0.0477(4) 0.0050(3) 0.0029(3) 0.0038(3)
N11 0.055(3) 0.069(3) 0.067(2) 0.005(2) -0.001(2) -0.001(2)
C11 0.062(3) 0.070(3) 0.060(3) 0.010(3) 0.008(2) -0.015(2)
S11 0.0567(9) 0.163(2) 0.1153(13) 0.0177(10) -0.0048(8) -0.0542(12)
N12 0.072(3) 0.068(2) 0.056(2) 0.007(2) 0.009(2) 0.010(2)
C12 0.066(3) 0.056(3) 0.056(3) 0.003(2) 0.004(2) -0.001(2)
S12 0.1243(13) 0.0991(11) 0.0593(8) -0.0185(10) 0.0068(8) 0.0193(7)
N13 0.075(3) 0.053(2) 0.068(3) 0.007(2) 0.002(2) 0.000(2)
C13 0.061(3) 0.058(3) 0.051(2) -0.002(2) 0.004(2) 0.001(2)
S13 0.1115(12) 0.0540(7) 0.0823(9) 0.0120(7) 0.0113(8) -0.0066(6)
Ni2 0.0582(5) 0.0552(5) 0.0647(5) 0.0131(4) 0.0020(4) 0.0079(4)
N21 0.081(3) 0.078(3) 0.068(3) 0.015(2) 0.005(2) 0.003(2)
C21 0.060(3) 0.064(3) 0.075(3) 0.009(2) -0.005(3) 0.002(3)
S21 0.1175(14) 0.142(2) 0.0729(10) 0.0100(12) 0.0011(9) -0.0216(10)
N22 0.079(3) 0.062(3) 0.088(3) 0.020(2) -0.004(2) 0.012(2)
C22 0.063(3) 0.055(3) 0.055(3) 0.002(2) -0.005(2) -0.002(2)
S22 0.1079(11) 0.0592(8) 0.0928(10) 0.0240(7) -0.0313(9) 0.0009(7)
N23 0.062(3) 0.064(3) 0.088(3) 0.006(2) 0.005(2) 0.003(2)
C23 0.076(4) 0.054(3) 0.063(3) 0.010(3) 0.007(3) -0.004(2)
S23 0.0868(11) 0.0995(12) 0.1197(13) -0.0223(9) 0.0154(10) -0.0138(10)
N4 0.084(3) 0.065(2) 0.057(2) 0.000(2) -0.011(2) 0.001(2)
C41 0.103(5) 0.107(5) 0.101(5) 0.044(4) -0.011(4) -0.011(4)
C42 0.157(7) 0.123(6) 0.100(5) 0.059(5) 0.000(5) -0.022(4)
C43 0.188(8) 0.096(5) 0.096(5) -0.035(5) -0.004(5) 0.001(4)
C44 0.184(9) 0.199(10) 0.109(6) -0.058(7) 0.048(6) 0.008(6)
C45 0.092(4) 0.116(5) 0.082(4) 0.041(4) -0.020(3) -0.016(4)
C46 0.235(10) 0.076(4) 0.097(5) 0.022(5) -0.044(5) 0.024(4)
N5 0.077(3) 0.070(3) 0.070(3) 0.009(2) 0.016(2) -0.002(2)
C51 0.105(5) 0.096(5) 0.148(7) -0.010(4) 0.019(5) -0.026(5)
C52 0.134(7) 0.180(8) 0.113(6) 0.015(6) -0.028(5) -0.065(6)
C53 0.114(5) 0.099(4) 0.086(4) 0.036(4) 0.020(4) 0.000(3)
C54 0.170(7) 0.118(6) 0.106(5) 0.000(5) 0.022(5) -0.055(4)
C55 0.079(4) 0.104(4) 0.092(4) 0.018(3) 0.010(3) 0.006(3)
C56 0.130(6) 0.129(6) 0.104(5) 0.037(5) 0.011(4) 0.033(4)
N6 0.107(4) 0.088(3) 0.094(4) 0.025(3) 0.003(3) 0.007(3)
C61 0.191(9) 0.127(6) 0.139(7) 0.082(7) 0.036(6) 0.007(5)
C62 0.182(9) 0.105(6) 0.149(7) 0.039(6) 0.018(6) 0.046(5)
C63 0.115(5) 0.107(5) 0.103(5) -0.001(4) -0.010(4) 0.005(4)
C64 0.161(8) 0.123(6) 0.134(7) 0.020(5) 0.034(6) 0.039(5)
C65 0.159(8) 0.103(6) 0.149(7) -0.026(6) -0.001(6) -0.039(5)
C66 0.105(6) 0.196(9) 0.130(6) 0.027(6) -0.056(5) -0.041(6)
N7 0.085(3) 0.086(3) 0.087(3) -0.012(3) -0.002(3) 0.005(3)
C71 0.163(7) 0.160(7) 0.075(4) -0.037(6) 0.005(5) 0.030(5)
C72 0.203(11) 0.278(14) 0.126(7) -0.058(10) -0.076(7) 0.033(8)
C73 0.099(5) 0.190(9) 0.126(6) -0.013(6) 0.008(5) 0.070(6)
C74 0.178(10) 0.252(14) 0.177(10) 0.055(10) 0.044(8) -0.038(10)
C75 0.214(11) 0.107(7) 0.168(9) -0.011(7) -0.038(8) -0.001(6)
C76 0.143(8) 0.197(10) 0.167(9) 0.024(7) 0.019(7) -0.090(8)

loop_
_atom_site_label
_atom_site_occupancy
_atom_site_fract_x
_atom_site_fract_y
_atom_site_fract_z
_atom_site_U_iso_or_equiv
_atom_site_thermal_displace_type
_atom_site_calc_flag
_atom_site_refinement_flags
_atom_site_type_symbol
Ni1 1 0 .5 0 .0488(2) Uani d S Ni
N11 1 .1649(3) .5140(3) .0293(3) .0640(10) Uani d . N
C11 1 .2538(4) .5188(4) .0502(3) .0644(12) Uani d . C
S11 1 .38257(12) .5276(2) .08151(14) .1144(7) Uani d . S
N12 1 -.0215(3) .4633(3) .1451(3) .0646(10) Uani d . N
C12 1 -.0368(4) .4240(3) .2160(3) .0599(11) Uani d . C
S12 1 -.06046(15) .36590(12) .31691(10) .0954(5) Uani d . S
N13 1 -.0041(3) .6524(3) .0433(3) .0655(10) Uani d . N
C13 1 -.0155(4) .7345(4) .0636(3) .0571(11) Uani d . C
S13 1 -.03591(13) .85189(10) .09447(11) .0826(4) Uani d . S
Ni2 1 .5 0 -0.5 .0588(2) Uani d S Ni
N21 1 .4868(4) .0339(3) -0.3491(3) .0755(12) Uani d . N
C21 1 .4738(4) .0533(4) -0.2686(4) .0666(12) Uani d . C
S21 1 .4575(2) .0817(2) -0.15210(12) .1125(6) Uani d . S
N22 1 .4365(3) .1339(3) -0.5318(3) .0756(12) Uani d . N
C22 1 .3941(4) .2009(3) -0.5529(3) .0585(11) Uani d . C
S22 1 .33085(13) .29737(10) -0.58343(11) .0873(5) Uani d . S
N23 1 .3470(3) -.0733(3) -0.5104(3) .0714(11) Uani d . N
C23 1 .2636(5) -0.1139(4) -0.5049(3) .0645(12) Uani d . C
S23 1 .14525(14) -0.17358(13) -0.49527(14) .1045(6) Uani d . S
N4 1 .2190(3) .1352(3) .2411(3) .0699(11) Uani d . N
H4 1 .2493(3) .1780(3) .2919(3) .084 Uiso calc R H
C41 1 .3094(5) .0995(5) .1882(5) .103(2) Uani d . C
H41A 1 .3487(5) .0586(5) .2312(5) .123 Uiso calc R H
H41B 1 .3575(5) .1569(5) .1745(5) .123 Uiso calc R H
C42 1 .2757(6) .0388(6) .0917(5) .125(3) Uani d . C
H42A 1 .3356(13) .007(4) .068(2) .188 Uiso calc R H
H42B 1 .251(4) .0823(9) .0434(13) .188 Uiso calc R H
H42C 1 .219(3) -.012(3) .1026(10) .188 Uiso calc R H
C43 1 .1624(7) .0484(5) .2900(5) .130(3) Uani d . C
H43A 1 .1189(7) .0064(5) .2392(5) .156 Uiso calc R H
H43B 1 .2161(7) .0083(5) .3169(5) .156 Uiso calc R H
C44 1 .0965(8) .0747(8) .3666(6) .167(4) Uani d . C
H44A 1 .073(5) .0157(13) .399(4) .251 Uiso calc R H
H44B 1 .036(3) .104(6) .3390(10) .251 Uiso calc R H
H44C 1 .136(2) .122(5) .414(3) .251 Uiso calc R H
C45 1 .1494(5) .1946(5) .1826(4) .097(2) Uani d . C
H45A 1 .1142(5) .1522(5) .1274(4) .116 Uiso calc R H
H45B 1 .0944(5) .2171(5) .2239(4) .116 Uiso calc R H
C46 1 .2076(7) .2822(5) .1440(5) .137(3) Uani d . C
H46A 1 .1574(7) .324(2) .116(4) .205 Uiso calc R H
H46B 1 .253(4) .2603(5) .094(3) .205 Uiso calc R H
H46C 1 .250(4) .320(3) .1972(10) .205 Uiso calc R H
N5 1 .1754(3) .2651(3) .7387(3) .0720(11) Uani d . N
H5 1 .1499(3) .2281(3) .7879(3) .086 Uiso calc R H
C51 1 .2416(6) .3575(5) .7907(6) .119(2) Uani d . C
H51A 1 .2801(6) .3932(5) .7415(6) .142 Uiso calc R H
H51B 1 .1933(6) .4021(5) .8194(6) .142 Uiso calc R H
C52 1 .3160(7) .3338(7) .8665(6) .147(3) Uani d . C
H52A 1 .348(4) .3946(7) .901(3) .220 Uiso calc R H
H52B 1 .370(3) .298(5) .8374(7) .220 Uiso calc R H
H52C 1 .2795(12) .293(4) .912(3) .220 Uiso calc R H
C53 1 .2412(5) .1999(5) .6805(5) .098(2) Uani d . C
H53A 1 .3045(5) .1880(5) .7208(5) .118 Uiso calc R H
H53B 1 .2644(5) .2335(5) .6230(5) .118 Uiso calc R H
C54 1 .1800(7) .1021(6) .6473(5) .134(3) Uani d . C
H54A 1 .161(4) .067(2) .7043(6) .202 Uiso calc R H
H54B 1 .2232(19) .0628(19) .607(4) .202 Uiso calc R H
H54C 1 .116(3) .1139(6) .610(4) .202 Uiso calc R H
C55 1 .0776(5) .2995(5) .6832(4) .091(2) Uani d . C
H55A 1 .0277(5) .2411(5) .6638(4) .109 Uiso calc R H
H55B 1 .0425(5) .3430(5) .7284(4) .109 Uiso calc R H
C56 1 .1003(6) .3532(6) .5940(5) .118(2) Uani d . C
H56A 1 .0346(7) .371(4) .563(2) .177 Uiso calc R H
H56B 1 .134(4) .3107(15) .5481(17) .177 Uiso calc R H
H56C 1 .147(3) .413(2) .6124(7) .177 Uiso calc R H
N6 1 .3012(4) -0.3704(4) -0.7129(4) .0953(15) Uani d . N
H6 1 .3326(4) -0.3900(4) -0.7689(4) .114 Uiso calc R H
C61 1 .2202(8) -0.2974(7) -0.7448(6) .148(3) Uani d . C
H61A 1 .1591(8) -0.3368(7) -0.7792(6) .177 Uiso calc R H
H61B 1 .1952(8) -0.2659(7) -0.6850(6) .177 Uiso calc R H
C62 1 .2523(7) -0.2242(6) -0.8029(6) .142(3) Uani d . C
H62A 1 .312(3) -0.183(3) -0.770(2) .213 Uiso calc R H
H62B 1 .1944(17) -0.184(3) -0.816(4) .213 Uiso calc R H
H62C 1 .274(5) -0.2534(6) -0.864(2) .213 Uiso calc R H
C63 1 .2412(6) -0.4611(5) -0.6813(5) .110(2) Uani d . C
H63A 1 .1816(6) -0.4794(5) -0.7296(5) .132 Uiso calc R H
H63B 1 .2877(6) -0.5149(5) -0.6850(5) .132 Uiso calc R H
C64 1 .1993(7) -0.4583(6) -0.5842(6) .137(3) Uani d . C
H64A 1 .154(4) -0.519(2) -0.5775(18) .205 Uiso calc R H
H64B 1 .158(4) -0.402(3) -0.5761(19) .205 Uiso calc R H
H64C 1 .2574(7) -0.452(5) -0.5344(6) .205 Uiso calc R H
C65 1 .3875(7) -0.3266(6) -0.6434(7) .142(3) Uani d . C
H65A 1 .3602(7) -0.3128(6) -0.5788(7) .170 Uiso calc R H
H65B 1 .4181(7) -0.2638(6) -0.6662(7) .170 Uiso calc R H
C66 1 .4719(6) -0.3983(7) -0.6353(6) .147(3) Uani d . C
H66A 1 .449(3) -0.450(3) -0.593(4) .221 Uiso calc R H
H66B 1 .5377(15) -0.3629(12) -0.608(5) .221 Uiso calc R H
H66C 1 .483(4) -0.428(4) -0.7000(8) .221 Uiso calc R H
N7 1 .7190(4) .2454(4) .2120(4) .0874(13) Uani d . N
H7 1 .7788(4) .2837(4) .2377(4) .105 Uiso calc R H
C71 1 .6859(7) .2927(6) .1239(5) .135(3) Uani d . C
H71A 1 .7420(7) .2913(6) .0775(5) .162 Uiso calc R H
H71B 1 .6766(7) .3624(6) .1416(5) .162 Uiso calc R H
C72 1 .5800(9) .2408(9) .0721(7) .210(5) Uani d . C
H72A 1 .575(4) .257(7) .004(2) .315 Uiso calc R H
H72B 1 .5204(9) .264(6) .105(5) .315 Uiso calc R H
H72C 1 .579(4) .1695(10) .076(7) .315 Uiso calc R H
C73 1 .6387(6) .2496(8) .2937(6) .137(3) Uani d . C
H73A 1 .5719(6) .2109(8) .2711(6) .164 Uiso calc R H
H73B 1 .6672(6) .2211(8) .3526(6) .164 Uiso calc R H
C74 1 .6191(9) .3591(10) .3182(8) .201(5) Uani d . C
H74A 1 .576(7) .3631(13) .374(5) .302 Uiso calc R H
H74B 1 .583(7) .384(3) .262(3) .302 Uiso calc R H
H74C 1 .6863(10) .3983(17) .334(7) .302 Uiso calc R H
C75 1 .7507(9) .1403(7) .2028(8) .167(4) Uani d . C
H75A 1 .7747(9) .1216(7) .2679(8) .200 Uiso calc R H
H75B 1 .6885(9) .0951(7) .1797(8) .200 Uiso calc R H
C76 1 .8374(7) .1280(8) .1333(7) .172(4) Uani d . C
H76A 1 .851(5) .0587(12) .126(5) .258 Uiso calc R H
H76B 1 .902(2) .168(5) .159(3) .258 Uiso calc R H
H76C 1 .816(3) .150(6) .070(2) .258 Uiso calc R H

loop_
_atom_type_symbol
_atom_type_description
_atom_type_scat_dispersion_real
_atom_type_scat_dispersion_imag
_atom_type_scat_source
C C 0.0033 0.0016 'International Tables Vol C Tables 4.2.6.8 and 6.1.1.4'
H H 0.0000 0.0000 'International Tables Vol C Tables 4.2.6.8 and 6.1.1.4'
N N 0.0061 0.0033 'International Tables Vol C Tables 4.2.6.8 and 6.1.1.4'
S S 0.1246 0.1234 'International Tables Vol C Tables 4.2.6.8 and 6.1.1.4'
Ni Ni 0.3393 1.1124 'International Tables Vol C Tables 4.2.6.8 and 6.1.1.4'

loop_
_geom_angle_atom_site_label_1
_geom_angle_atom_site_label_2
_geom_angle_atom_site_label_3
_geom_angle_site_symmetry_1
_geom_angle_site_symmetry_3
_geom_angle
_geom_angle_publ_flag
N11 Ni1 N11 . 2_565 180.0 ?
N11 Ni1 N12 . . 90.1(2) y
N11 Ni1 N12 2_565 . 89.9(2) ?
N11 Ni1 N12 . 2_565 89.9(2) ?
N11 Ni1 N12 2_565 2_565 90.1(2) ?
N12 Ni1 N12 . 2_565 180.0 ?
N11 Ni1 N13 . . 90.0(2) y
N11 Ni1 N13 2_565 . 90.0(2) ?
N12 Ni1 N13 . . 90.25(15) y
N12 Ni1 N13 2_565 . 89.75(15) ?
N11 Ni1 N13 . 2_565 90.0(2) ?
N11 Ni1 N13 2_565 2_565 90.0(2) ?
N12 Ni1 N13 . 2_565 89.75(15) ?
N12 Ni1 N13 2_565 2_565 90.25(15) ?
N13 Ni1 N13 . 2_565 180.0 ?
C11 N11 Ni1 . . 176.1(4) ?
N11 C11 S11 . . 179.0(4) ?
C12 N12 Ni1 . . 166.2(4) ?
N12 C12 S12 . . 178.9(5) ?
C13 N13 Ni1 . . 173.9(4) ?
N13 C13 S13 . . 178.0(4) ?
N23 Ni2 N23 2_654 . 180.0 ?
N23 Ni2 N21 2_654 2_654 90.0(2) ?
N23 Ni2 N21 . 2_654 90.0(2) ?
N23 Ni2 N21 2_654 . 90.0(2) ?
N23 Ni2 N21 . . 90.0(2) y
N21 Ni2 N21 2_654 . 180.0 ?
N23 Ni2 N22 2_654 . 90.1(2) ?
N23 Ni2 N22 . . 89.9(2) y
N21 Ni2 N22 2_654 . 90.0(2) ?
N21 Ni2 N22 . . 90.0(2) y
N23 Ni2 N22 2_654 2_654 89.9(2) ?
N23 Ni2 N22 . 2_654 90.1(2) ?
N21 Ni2 N22 2_654 2_654 90.0(2) ?
N21 Ni2 N22 . 2_654 90.0(2) ?
N22 Ni2 N22 . 2_654 180.0 ?
C21 N21 Ni2 . . 176.1(4) ?
N21 C21 S21 . . 179.0(5) ?
C22 N22 Ni2 . . 173.6(4) ?
N22 C22 S22 . . 179.2(5) ?
C23 N23 Ni2 . . 172.4(4) ?
N23 C23 S23 . . 178.7(5) ?
C45 N4 C41 . . 114.7(4) ?
C45 N4 C43 . . 115.6(5) ?
C41 N4 C43 . . 109.2(5) ?
N4 C41 C42 . . 113.7(5) ?
C44 C43 N4 . . 115.9(7) ?
C46 C45 N4 . . 113.0(5) ?
C53 N5 C55 . . 116.3(4) ?
C53 N5 C51 . . 112.6(5) ?
C55 N5 C51 . . 108.7(5) ?
C52 C51 N5 . . 113.5(6) ?
N5 C53 C54 . . 111.2(6) ?
C56 C55 N5 . . 115.1(5) ?
C65 N6 C63 . . 114.9(6) ?
C65 N6 C61 . . 114.9(6) ?
C63 N6 C61 . . 108.2(6) ?
C62 C61 N6 . . 118.5(8) ?
C64 C63 N6 . . 118.9(6) ?
N6 C65 C66 . . 109.2(6) ?
C71 N7 C75 . . 119.5(6) ?
C71 N7 C73 . . 113.4(6) ?
C75 N7 C73 . . 107.2(7) ?
N7 C71 C72 . . 112.7(6) ?
C74 C73 N7 . . 108.9(6) ?
C76 C75 N7 . . 112.9(8) ?

loop_
_geom_bond_atom_site_label_1
_geom_bond_atom_site_label_2
_geom_bond_site_symmetry_2
_geom_bond_distance
_geom_bond_publ_flag
Ni1 N11 . 2.078(4) y
Ni1 N11 2_565 2.078(4) ?
Ni1 N12 . 2.080(4) y
Ni1 N12 2_565 2.080(4) ?
Ni1 N13 . 2.097(4) y
Ni1 N13 2_565 2.097(4) ?
N11 C11 . 1.133(6) ?
C11 S11 . 1.642(6) ?
N12 C12 . 1.142(5) ?
C12 S12 . 1.643(5) ?
N13 C13 . 1.142(5) ?
C13 S13 . 1.651(5) ?
Ni2 N23 2_654 2.072(4) ?
Ni2 N23 . 2.072(4) y
Ni2 N21 2_654 2.083(5) ?
Ni2 N21 . 2.083(5) y
Ni2 N22 . 2.091(4) y
Ni2 N22 2_654 2.091(4) ?
N21 C21 . 1.127(6) ?
C21 S21 . 1.627(6) ?
N22 C22 . 1.131(5) ?
C22 S22 . 1.642(5) ?
N23 C23 . 1.146(6) ?
C23 S23 . 1.640(6) ?
N4 C45 . 1.468(7) ?
N4 C41 . 1.477(7) ?
N4 C43 . 1.518(8) ?
C41 C42 . 1.512(8) ?
C43 C44 . 1.411(10) ?
C45 C46 . 1.467(9) ?
N5 C53 . 1.479(6) ?
N5 C55 . 1.529(7) ?
N5 C51 . 1.537(7) ?
C51 C52 . 1.420(10) ?
C53 C54 . 1.489(9) ?
C55 C56 . 1.473(8) ?
N6 C65 . 1.452(8) ?
N6 C63 . 1.472(8) ?
N6 C61 . 1.539(8) ?
C61 C62 . 1.345(10) ?
C63 C64 . 1.442(9) ?
C65 C66 . 1.500(10) ?
N7 C71 . 1.444(8) ?
N7 C75 . 1.500(10) ?
N7 C73 . 1.541(9) ?
C71 C72 . 1.554(11) ?
C73 C74 . 1.530(12) ?
C75 C76 . 1.494(12) ?
